data_4317915
loop_
_publ_author_name
'Haruna Adachi'
'Hiroyuki Suzuki'
'Yoshio Miyazaki'
'Yasuhiro Iimura'
'Mikio Hoshino'

_publ_section_title
;
 Structure and Photochemistry of Nitrocobalt(III) Tetraphenylporphyrin
 with Axial Triphenylphosphine in Toluene Solutions
;
_journal_name_full 'Inorganic Chemistry'
_journal_page_first 2518
_journal_page_last 2524
_journal_paper_doi 10.1021/ic0108686
_journal_volume 41
_journal_year 2002
_chemical_formula_sum 'C63 H44 Cl3 Co N5 O2 P'
_chemical_formula_weight 1099.34
_space_group_IT_number 29
_symmetry_cell_setting orthorhombic
_symmetry_Int_Tables_number 29
_symmetry_space_group_name_Hall 'P 2c -2ac'
_symmetry_space_group_name_H-M 'P c a 21'
_audit_creation_date 'Thu Dec 13 18:08:48 2001'
_audit_creation_method 'by teXsan'
_cell_angle_alpha 90
_cell_angle_beta 90
_cell_angle_gamma 90
_cell_formula_units_Z 4
_cell_length_a 24.641(3)
_cell_length_b 9.6405(5)
_cell_length_c 21.724(1)
_cell_measurement_reflns_used 25
_cell_measurement_temperature 297.7
_cell_measurement_theta_max 42.3
_cell_measurement_theta_min 23.6
_cell_volume 5160.6(7)
_computing_cell_refinement 'CAD  4  Software  (Enraf-Nonius,   1989)'
_computing_data_collection 'CAD  4  Software  (Enraf-Nonius,   1989)'
_computing_data_reduction 'MolEN (Fair, 1990)'
_computing_molecular_graphics 'ORTEPII (Johnson, 1976)'
_computing_publication_material 'teXsan Ver. 1.11'
_computing_structure_refinement 'teXsan Ver. 1.10'
_computing_structure_solution 'SIR92(Altomare et al.,1994)'
_diffrn_measured_fraction_theta_full 1.0826
_diffrn_measured_fraction_theta_max 1.0826
_diffrn_measurement_device_type 'Enraf Nonius CAD4'
_diffrn_radiation_type 'Cu K\a'
_diffrn_radiation_wavelength 1.5418
_diffrn_reflns_av_R_equivalents 0.027
_diffrn_reflns_limit_h_max 29
_diffrn_reflns_limit_h_min 0
_diffrn_reflns_limit_k_max 11
_diffrn_reflns_limit_k_min 0
_diffrn_reflns_limit_l_max 26
_diffrn_reflns_limit_l_min -11
_diffrn_reflns_number 8589
_diffrn_reflns_theta_full 69.25
_diffrn_reflns_theta_max 69.25
_exptl_absorpt_coefficient_mu 4.742
_exptl_absorpt_correction_T_max 0.747
_exptl_absorpt_correction_T_min 0.347
_exptl_absorpt_correction_type 'numerical absorption corrections'
_exptl_absorpt_process_details '(Coppens,    Leiserowitz    &   Rabinovich 1965)'
_exptl_crystal_colour darkviolet
_exptl_crystal_density_diffrn 1.415
_exptl_crystal_density_method 'not measured'
_exptl_crystal_description plate
_exptl_crystal_size_max 0.630
_exptl_crystal_size_mid 0.210
_exptl_crystal_size_min 0.060
_refine_diff_density_max 0.57
_refine_diff_density_min -0.65
_refine_ls_extinction_coef 0.0022(7)
_refine_ls_extinction_method 'Zachariasen(1967) type 2 Gaussian isotropic'
_refine_ls_goodness_of_fit_ref 1.049
_refine_ls_number_parameters 760
_refine_ls_number_reflns 3685
_refine_ls_R_factor_gt 0.0491
_refine_ls_shift/su_max 0.0432
_refine_ls_structure_factor_coef F
_refine_ls_weighting_details 'w = 1/[\s^2^(Fo) + 0.00240|Fo|^2^]'
_refine_ls_weighting_scheme calc
_refine_ls_wR_factor_ref 0.0616
_reflns_number_gt 3685
_reflns_number_total 5372
_reflns_threshold_expression F^2^>2.0\s(F^2^)
_cod_data_source_file ic0108686.cif
_cod_data_source_block CoNO2(P)TPP_1_Cu_Abscor
_cod_original_sg_symbol_H-M 'P c a 21 '
_cod_original_formula_sum 'C63 H44 Cl3 Co N5 O2 P '
_cod_database_code 4317915

loop_
_symmetry_equiv_pos_as_xyz
x,y,z
-x,-y,1/2+z
1/2-x,y,1/2+z
1/2+x,-y,z

loop_
_atom_site_label
_atom_site_type_symbol
_atom_site_fract_x
_atom_site_fract_y
_atom_site_fract_z
_atom_site_U_iso_or_equiv
_atom_site_adp_type
_atom_site_occupancy
_atom_site_calc_flag
_atom_site_refinement_flags
_atom_site_disorder_assembly
_atom_site_disorder_group
Co(1) Co -0.05129(4) 0.3669(1) 0.4149 0.0259(3) Uani 1.00 d . . .
Cl(1) Cl 0.1597(1) 0.6623(3) 0.4336(2) 0.099(1) Uani 1.00 d . . .
Cl(2) Cl 0.0976(1) 0.6227(3) 0.5437(2) 0.089(1) Uani 1.00 d . . .
Cl(3) Cl 0.1344(1) 0.8952(3) 0.5097(2) 0.0725(9) Uani 1.00 d . . .
P(1) P -0.06626(7) 0.1195(2) 0.4255(1) 0.0299(5) Uani 1.00 d . . .
O(1) O 0.0002(3) 0.6216(6) 0.4345(4) 0.070(2) Uani 1.00 d . . .
O(2) O -0.0579(3) 0.6271(7) 0.3614(4) 0.068(2) Uani 1.00 d . . .
N(1) N 0.0248(2) 0.3302(6) 0.4334(3) 0.030(2) Uani 1.00 d . . .
N(2) N -0.0617(2) 0.4107(6) 0.5026(3) 0.029(2) Uani 1.00 d . . .
N(3) N -0.1271(2) 0.4056(6) 0.3988(3) 0.026(2) Uani 1.00 d . . .
N(4) N -0.0391(2) 0.3371(6) 0.3287(3) 0.028(2) Uani 1.00 d . . .
N(5) N -0.0333(3) 0.5670(7) 0.4016(3) 0.037(2) Uani 1.00 d . . .
C(1) C 0.0662(3) 0.3352(7) 0.3910(4) 0.032(2) Uani 1.00 d . . .
C(2) C 0.1162(3) 0.3088(8) 0.4219(4) 0.038(2) Uani 1.00 d . . .
C(3) C 0.1055(3) 0.2812(8) 0.4812(4) 0.037(2) Uani 1.00 d . . .
C(4) C 0.0482(3) 0.3024(8) 0.4901(4) 0.034(2) Uani 1.00 d . . .
C(5) C 0.0222(4) 0.3151(8) 0.5456(4) 0.034(2) Uani 1.00 d . . .
C(6) C -0.0284(3) 0.3794(8) 0.5513(3) 0.032(2) Uani 1.00 d . . .
C(7) C -0.0531(4) 0.4250(10) 0.6076(4) 0.044(2) Uani 1.00 d . . .
C(8) C -0.0989(3) 0.4934(9) 0.5925(4) 0.040(2) Uani 1.00 d . . .
C(9) C -0.1053(3) 0.4826(8) 0.5277(3) 0.033(2) Uani 1.00 d . . .
C(10) C -0.1507(3) 0.5239(8) 0.4949(4) 0.033(2) Uani 1.00 d . . .
C(11) C -0.1618(3) 0.4808(7) 0.4349(3) 0.031(2) Uani 1.00 d . . .
C(12) C -0.2133(3) 0.4938(9) 0.4046(4) 0.040(2) Uani 1.00 d . . .
C(13) C -0.2100(3) 0.4233(9) 0.3505(4) 0.036(2) Uani 1.00 d . . .
C(14) C -0.1553(3) 0.3714(8) 0.3465(3) 0.033(2) Uani 1.00 d . . .
C(15) C -0.1330(3) 0.3132(8) 0.2932(4) 0.032(2) Uani 1.00 d . . .
C(16) C -0.0774(3) 0.3095(8) 0.2840(4) 0.033(2) Uani 1.00 d . . .
C(17) C -0.0505(4) 0.2941(9) 0.2254(4) 0.036(2) Uani 1.00 d . . .
C(18) C 0.0021(4) 0.3227(9) 0.2353(4) 0.041(3) Uani 1.00 d . . .
C(19) C 0.0095(3) 0.3450(8) 0.2992(3) 0.030(2) Uani 1.00 d . . .
C(20) C 0.0604(3) 0.3531(8) 0.3284(3) 0.033(2) Uani 1.00 d . . .
C(21) C 0.0523(3) 0.2741(8) 0.6031(3) 0.033(2) Uani 1.00 d . . .
C(22) C 0.0700(3) 0.1333(8) 0.6083(4) 0.039(2) Uani 1.00 d . . .
C(23) C 0.1000(4) 0.0921(9) 0.6576(4) 0.049(3) Uani 1.00 d . . .
C(24) C 0.1140(4) 0.183(1) 0.7036(4) 0.061(3) Uani 1.00 d . . .
C(25) C 0.0960(4) 0.320(1) 0.6992(4) 0.048(3) Uani 1.00 d . . .
C(26) C 0.0669(4) 0.3632(9) 0.6499(4) 0.042(2) Uani 1.00 d . . .
C(27) C -0.1917(3) 0.6127(8) 0.5272(3) 0.034(2) Uani 1.00 d . . .
C(28) C -0.1796(4) 0.7532(10) 0.5366(5) 0.055(3) Uani 1.00 d . . .
C(29) C -0.2162(5) 0.837(1) 0.5656(6) 0.073(4) Uani 1.00 d . . .
C(30) C -0.2641(4) 0.788(1) 0.5866(5) 0.061(3) Uani 1.00 d . . .
C(31) C -0.2770(4) 0.653(1) 0.5768(5) 0.057(3) Uani 1.00 d . . .
C(32) C -0.2408(4) 0.564(1) 0.5484(5) 0.054(3) Uani 1.00 d . . .
C(33) C -0.1707(3) 0.2641(8) 0.2447(4) 0.037(2) Uani 1.00 d . . .
C(34) C -0.1747(4) 0.321(1) 0.1874(4) 0.053(3) Uani 1.00 d . . .
C(35) C -0.2119(5) 0.271(1) 0.1439(5) 0.065(3) Uani 1.00 d . . .
C(36) C -0.2452(5) 0.163(1) 0.1573(6) 0.074(4) Uani 1.00 d . . .
C(37) C -0.2403(5) 0.102(1) 0.2135(6) 0.080(4) Uani 1.00 d . . .
C(38) C -0.2037(4) 0.1502(10) 0.2575(5) 0.059(3) Uani 1.00 d . . .
C(39) C 0.1092(3) 0.3793(9) 0.2906(4) 0.043(2) Uani 1.00 d . . .
C(40) C 0.1229(4) 0.512(1) 0.2743(5) 0.058(3) Uani 1.00 d . . .
C(41) C 0.1696(5) 0.535(1) 0.2412(6) 0.074(4) Uani 1.00 d . . .
C(42) C 0.2022(4) 0.433(2) 0.2221(5) 0.078(4) Uani 1.00 d . . .
C(43) C 0.1878(6) 0.302(1) 0.2357(7) 0.097(5) Uani 1.00 d . . .
C(44) C 0.1423(5) 0.272(1) 0.2694(6) 0.078(4) Uani 1.00 d . . .
C(45) C -0.0174(3) 0.0331(8) 0.3763(4) 0.034(2) Uani 1.00 d . . .
C(46) C -0.0287(4) 0.0012(9) 0.3153(4) 0.040(2) Uani 1.00 d . . .
C(47) C 0.0105(5) -0.056(1) 0.2765(5) 0.051(3) Uani 1.00 d . . .
C(48) C 0.0608(4) -0.079(1) 0.2989(5) 0.056(3) Uani 1.00 d . . .
C(49) C 0.0755(4) -0.0422(10) 0.3576(5) 0.051(3) Uani 1.00 d . . .
C(50) C 0.0363(4) 0.0140(8) 0.3962(4) 0.040(2) Uani 1.00 d . . .
C(51) C -0.0601(3) 0.0410(8) 0.5017(4) 0.036(2) Uani 1.00 d . . .
C(52) C -0.0342(4) -0.0884(9) 0.5117(5) 0.049(3) Uani 1.00 d . . .
C(53) C -0.0361(5) -0.147(1) 0.5697(6) 0.063(3) Uani 1.00 d . . .
C(54) C -0.0616(5) -0.083(1) 0.6174(5) 0.072(4) Uani 1.00 d . . .
C(55) C -0.0861(5) 0.040(1) 0.6077(5) 0.063(4) Uani 1.00 d . . .
C(56) C -0.0872(4) 0.1027(9) 0.5508(4) 0.045(3) Uani 1.00 d . . .
C(57) C -0.1328(3) 0.0439(8) 0.4073(4) 0.036(2) Uani 1.00 d . . .
C(58) C -0.1791(3) 0.1089(8) 0.4275(5) 0.050(3) Uani 1.00 d . . .
C(59) C -0.2300(4) 0.044(1) 0.4184(7) 0.074(4) Uani 1.00 d . . .
C(60) C -0.2335(5) -0.083(1) 0.3930(6) 0.082(4) Uani 1.00 d . . .
C(61) C -0.1878(5) -0.150(1) 0.3738(6) 0.069(4) Uani 1.00 d . . .
C(62) C -0.1372(4) -0.0895(9) 0.3817(4) 0.051(3) Uani 1.00 d . . .
C(63) C 0.1118(4) 0.7326(10) 0.4818(5) 0.052(3) Uani 1.00 d . . .
H(1) H 0.147(3) 0.316(7) 0.399(3) 0.027(8) Uiso 1.00 d . . .
H(2) H 0.132(3) 0.243(8) 0.513(4) 0.034(8) Uiso 1.00 d . . .
H(3) H -0.041(3) 0.406(8) 0.648(4) 0.041(7) Uiso 1.00 d . . .
H(4) H -0.123(3) 0.517(8) 0.630(4) 0.037(8) Uiso 1.00 d . . .
H(5) H -0.252(3) 0.548(8) 0.428(4) 0.052(7) Uiso 1.00 d . . .
H(6) H -0.242(4) 0.421(9) 0.315(4) 0.057(7) Uiso 1.00 d . . .
H(7) H -0.071(3) 0.256(7) 0.188(3) 0.025(8) Uiso 1.00 d . . .
H(8) H 0.025(3) 0.326(7) 0.202(3) 0.027(8) Uiso 1.00 d . . .
H(9) H 0.054(3) 0.082(8) 0.570(3) 0.036(8) Uiso 1.00 d . . .
H(10) H 0.1117 -0.0017 0.6603 0.0593 Uiso 1.00 calc . . .
H(11) H 0.1353 0.1538 0.7376 0.0733 Uiso 1.00 calc . . .
H(12) H 0.1044 0.3840 0.7311 0.0579 Uiso 1.00 calc . . .
H(13) H 0.0561 0.4577 0.6476 0.0510 Uiso 1.00 calc . . .
H(14) H -0.1459 0.7901 0.5228 0.0665 Uiso 1.00 calc . . .
H(15) H -0.2077 0.9321 0.5712 0.0875 Uiso 1.00 calc . . .
H(16) H -0.2885 0.8477 0.6080 0.0734 Uiso 1.00 calc . . .
H(17) H -0.309(3) 0.616(9) 0.595(4) 0.053(6) Uiso 1.00 d . . .
H(18) H -0.2498 0.4687 0.5435 0.0651 Uiso 1.00 calc . . .
H(19) H -0.1519 0.3970 0.1767 0.0636 Uiso 1.00 calc . . .
H(20) H -0.2138 0.3124 0.1044 0.0782 Uiso 1.00 calc . . .
H(21) H -0.268(3) 0.137(9) 0.119(4) 0.057(6) Uiso 1.00 d . . .
H(22) H -0.2625 0.0242 0.2230 0.0966 Uiso 1.00 calc . . .
H(23) H -0.2013 0.1054 0.2963 0.0709 Uiso 1.00 calc . . .
H(24) H 0.1003 0.5875 0.2857 0.0697 Uiso 1.00 calc . . .
H(25) H 0.1792 0.6279 0.2314 0.0892 Uiso 1.00 calc . . .
H(26) H 0.2345 0.4519 0.1997 0.0930 Uiso 1.00 calc . . .
H(27) H 0.2098 0.2276 0.2214 0.1159 Uiso 1.00 calc . . .
H(28) H 0.1333 0.1786 0.2783 0.0942 Uiso 1.00 calc . . .
H(29) H -0.064(3) 0.008(8) 0.301(3) 0.034(7) Uiso 1.00 d . . .
H(30) H 0.008(5) -0.08(1) 0.243(5) 0.077(4) Uiso 1.00 d . . .
H(31) H 0.091(3) -0.096(8) 0.277(3) 0.030(8) Uiso 1.00 d . . .
H(32) H 0.117(4) -0.052(9) 0.390(4) 0.062(6) Uiso 1.00 d . . .
H(33) H 0.043(4) 0.07(1) 0.441(4) 0.073(6) Uiso 1.00 d . . .
H(34) H -0.012(3) -0.129(7) 0.478(3) 0.018(9) Uiso 1.00 d . . .
H(35) H -0.020(5) -0.21(1) 0.567(6) 0.102(3) Uiso 1.00 d . . .
H(36) H -0.0622 -0.1246 0.6571 0.0860 Uiso 1.00 calc . . .
H(37) H -0.104(3) 0.086(8) 0.624(4) 0.022(6) Uiso 1.00 d . . .
H(38) H -0.113(3) 0.187(8) 0.548(3) 0.028(8) Uiso 1.00 d . . .
H(39) H -0.1770 0.1966 0.4473 0.0600 Uiso 1.00 calc . . .
H(40) H -0.260(4) 0.083(8) 0.438(4) 0.050(6) Uiso 1.00 d . . .
H(41) H -0.2679 -0.1259 0.3884 0.0986 Uiso 1.00 calc . . .
H(42) H -0.1907 -0.2384 0.3549 0.0834 Uiso 1.00 calc . . .
H(43) H -0.1054 -0.1384 0.3698 0.0615 Uiso 1.00 calc . . .
H(44) H 0.0793 0.7465 0.4591 0.0626 Uiso 1.00 calc . . .

loop_
_atom_site_aniso_label
_atom_site_aniso_U_11
_atom_site_aniso_U_22
_atom_site_aniso_U_33
_atom_site_aniso_U_12
_atom_site_aniso_U_13
_atom_site_aniso_U_23
Co(1) 0.0306(5) 0.0208(5) 0.0263(5) 0.0018(5) 0.0007(6) -0.0012(6)
Cl(1) 0.114(2) 0.056(2) 0.126(3) 0.004(2) 0.043(2) -0.021(2)
Cl(2) 0.113(3) 0.075(2) 0.080(2) -0.022(2) -0.002(2) 0.017(2)
Cl(3) 0.088(2) 0.045(1) 0.084(2) 0.005(1) -0.008(2) -0.013(1)
P(1) 0.0350(9) 0.0211(8) 0.034(1) 0.0019(7) 0.0017(9) 0.0012(9)
O(1) 0.075(4) 0.031(3) 0.103(6) -0.012(3) -0.023(4) -0.010(4)
O(2) 0.077(5) 0.043(4) 0.085(5) 0.001(4) -0.021(4) 0.019(4)
N(1) 0.034(3) 0.020(3) 0.035(4) 0.001(2) -0.003(3) -0.010(3)
N(2) 0.033(4) 0.022(3) 0.033(3) 0.001(3) 0.005(3) 0.002(3)
N(3) 0.028(3) 0.025(3) 0.027(3) 0.005(3) -0.002(3) 0.000(2)
N(4) 0.032(3) 0.027(3) 0.025(3) 0.002(3) 0.005(3) 0.002(3)
N(5) 0.041(4) 0.027(3) 0.042(4) 0.000(3) 0.000(3) -0.003(3)
C(1) 0.035(4) 0.021(4) 0.039(4) -0.006(3) 0.009(3) -0.001(3)
C(2) 0.033(4) 0.041(4) 0.039(4) -0.001(3) 0.003(4) -0.009(5)
C(3) 0.034(4) 0.036(5) 0.041(5) 0.005(4) -0.002(4) -0.007(4)
C(4) 0.036(4) 0.032(4) 0.033(4) 0.005(4) 0.001(4) -0.005(3)
C(5) 0.044(5) 0.022(4) 0.036(4) -0.003(4) -0.003(4) -0.004(3)
C(6) 0.035(4) 0.035(4) 0.026(4) -0.006(4) 0.000(3) 0.001(4)
C(7) 0.055(5) 0.048(5) 0.028(4) 0.004(5) 0.005(4) 0.000(4)
C(8) 0.043(5) 0.045(5) 0.033(4) 0.005(4) -0.001(4) -0.003(4)
C(9) 0.039(4) 0.029(4) 0.031(4) 0.006(4) 0.007(3) -0.001(3)
C(10) 0.034(4) 0.030(4) 0.036(4) 0.002(3) 0.004(3) 0.001(4)
C(11) 0.037(4) 0.022(3) 0.033(4) 0.004(3) 0.003(3) 0.000(3)
C(12) 0.037(4) 0.040(5) 0.043(5) 0.004(4) -0.002(3) -0.006(4)
C(13) 0.034(4) 0.033(4) 0.041(5) 0.001(4) -0.002(4) 0.002(4)
C(14) 0.039(4) 0.032(4) 0.029(4) 0.004(4) -0.006(3) 0.003(3)
C(15) 0.039(4) 0.024(4) 0.034(4) 0.006(3) -0.006(4) -0.003(3)
C(16) 0.039(4) 0.024(4) 0.036(4) 0.002(3) 0.002(4) 0.001(3)
C(17) 0.039(5) 0.039(5) 0.031(4) 0.002(4) 0.002(4) 0.003(4)
C(18) 0.061(6) 0.029(5) 0.032(4) 0.000(4) 0.016(4) -0.001(4)
C(19) 0.046(5) 0.020(4) 0.025(4) 0.005(3) -0.002(4) 0.000(3)
C(20) 0.047(5) 0.024(4) 0.029(4) 0.005(4) 0.011(4) -0.004(3)
C(21) 0.032(4) 0.042(5) 0.025(4) 0.005(4) 0.000(4) 0.000(3)
C(22) 0.045(4) 0.025(4) 0.045(5) 0.003(4) 0.001(4) 0.002(4)
C(23) 0.053(6) 0.044(6) 0.052(6) 0.008(4) 0.000(5) 0.015(4)
C(24) 0.047(6) 0.092(8) 0.044(6) -0.001(6) -0.010(5) 0.029(6)
C(25) 0.054(6) 0.050(6) 0.040(5) -0.012(5) -0.010(4) -0.001(4)
C(26) 0.055(5) 0.039(5) 0.033(4) -0.001(4) -0.002(4) -0.001(4)
C(27) 0.036(4) 0.030(4) 0.035(4) 0.007(3) 0.003(3) -0.001(4)
C(28) 0.051(6) 0.035(5) 0.080(7) -0.001(4) 0.027(5) -0.016(5)
C(29) 0.077(8) 0.055(7) 0.087(8) 0.007(6) 0.016(7) -0.028(6)
C(30) 0.059(7) 0.063(7) 0.062(7) 0.027(6) 0.010(5) -0.016(5)
C(31) 0.038(5) 0.074(7) 0.060(6) 0.008(5) 0.009(5) -0.008(6)
C(32) 0.040(5) 0.054(6) 0.069(6) -0.002(4) 0.009(5) -0.005(5)
C(33) 0.046(5) 0.030(4) 0.035(4) 0.001(4) -0.009(4) -0.003(3)
C(34) 0.062(6) 0.056(6) 0.041(5) -0.006(5) -0.012(5) -0.002(5)
C(35) 0.079(8) 0.067(7) 0.050(6) -0.001(6) -0.027(6) -0.012(5)
C(36) 0.085(8) 0.069(8) 0.067(8) 0.007(7) -0.033(7) -0.034(6)
C(37) 0.088(9) 0.049(7) 0.104(9) -0.033(6) -0.031(8) -0.018(6)
C(38) 0.084(7) 0.037(5) 0.057(6) -0.019(5) -0.011(5) 0.003(5)
C(39) 0.050(5) 0.047(5) 0.033(4) -0.012(5) 0.004(4) 0.002(4)
C(40) 0.064(6) 0.056(6) 0.054(6) -0.016(5) 0.016(5) 0.001(5)
C(41) 0.070(8) 0.076(8) 0.077(8) -0.032(7) 0.003(6) 0.023(7)
C(42) 0.049(6) 0.13(1) 0.055(7) -0.004(7) 0.021(5) -0.007(7)
C(43) 0.092(10) 0.073(9) 0.13(1) 0.006(8) 0.062(9) 0.002(9)
C(44) 0.070(8) 0.070(8) 0.095(9) 0.010(6) 0.051(7) -0.009(7)
C(45) 0.037(5) 0.023(4) 0.041(4) 0.005(3) -0.001(4) 0.004(3)
C(46) 0.046(5) 0.029(5) 0.044(5) -0.003(4) -0.003(4) -0.003(4)
C(47) 0.065(6) 0.044(6) 0.045(6) -0.005(5) 0.017(5) -0.001(5)
C(48) 0.058(7) 0.046(5) 0.063(7) 0.011(5) 0.019(5) -0.008(5)
C(49) 0.057(6) 0.043(6) 0.052(6) 0.009(5) 0.008(5) 0.009(5)
C(50) 0.049(5) 0.023(4) 0.049(5) 0.008(4) 0.007(4) 0.000(4)
C(51) 0.032(4) 0.034(4) 0.042(5) 0.000(3) 0.003(4) 0.004(4)
C(52) 0.049(5) 0.034(5) 0.066(6) 0.010(4) 0.005(5) 0.005(5)
C(53) 0.060(7) 0.048(6) 0.082(8) 0.003(5) 0.011(6) 0.033(6)
C(54) 0.101(9) 0.065(7) 0.049(6) -0.004(7) -0.010(6) 0.035(5)
C(55) 0.081(9) 0.065(9) 0.044(6) -0.015(7) 0.010(6) 0.012(6)
C(56) 0.043(5) 0.040(5) 0.051(5) -0.004(4) 0.002(4) 0.009(4)
C(57) 0.034(4) 0.029(4) 0.045(5) -0.004(3) -0.004(4) 0.011(3)
C(58) 0.043(4) 0.035(4) 0.072(6) 0.009(4) -0.003(6) 0.005(5)
C(59) 0.038(5) 0.063(7) 0.120(10) -0.002(5) 0.001(7) 0.020(8)
C(60) 0.054(7) 0.065(8) 0.13(1) -0.027(6) -0.007(7) 0.024(7)
C(61) 0.079(8) 0.034(5) 0.095(8) -0.034(6) -0.006(7) 0.007(6)
C(62) 0.057(6) 0.033(5) 0.064(6) -0.012(4) -0.003(5) 0.005(4)
C(63) 0.052(6) 0.047(6) 0.058(6) -0.008(5) -0.007(5) -0.007(5)

loop_
_atom_type_symbol
_atom_type_description
_atom_type_scat_dispersion_real
_atom_type_scat_dispersion_imag
_atom_type_scat_source
Co Co -2.365 3.614
;
International Tables for Crystallography (1992, Vol. C, Tables 
4.2.6.8 and 6.1.1.1)
;
Cl Cl 0.364 0.702
;
International Tables for Crystallography (1992, Vol. C, Tables 
4.2.6.8 and 6.1.1.1)
;
P P 0.295 0.434
;
International Tables for Crystallography (1992, Vol. C, Tables 
4.2.6.8 and 6.1.1.1)
;
O O 0.049 0.032
;
International Tables for Crystallography (1992, Vol. C, Tables 
4.2.6.8 and 6.1.1.1)
;
N N 0.031 0.018
;
International Tables for Crystallography (1992, Vol. C, Tables 
4.2.6.8 and 6.1.1.1)
;
C C 0.018 0.009
;
International Tables for Crystallography (1992, Vol. C, Tables 
4.2.6.8 and 6.1.1.1)
;
H H 0.000 0.000
;
International Tables for Crystallography (1992, Vol. C, Tables 
4.2.6.8 and 6.1.1.1)
;

loop_
_geom_angle_atom_site_label_1
_geom_angle_atom_site_label_2
_geom_angle_atom_site_label_3
_geom_angle
_geom_angle_site_symmetry_1
_geom_angle_site_symmetry_2
_geom_angle_site_symmetry_3
_geom_angle_publ_flag
P(1) Co(1) N(1) 87.0(2) . . . yes
P(1) Co(1) N(2) 95.7(2) . . . yes
P(1) Co(1) N(3) 93.4(2) . . . yes
P(1) Co(1) N(4) 88.3(2) . . . yes
P(1) Co(1) N(5) 175.0(2) . . . yes
N(1) Co(1) N(2) 87.9(2) . . . yes
N(1) Co(1) N(3) 178.4(3) . . . yes
N(1) Co(1) N(4) 91.4(3) . . . yes
N(1) Co(1) N(5) 89.5(3) . . . yes
N(2) Co(1) N(3) 90.4(2) . . . yes
N(2) Co(1) N(4) 176.0(3) . . . yes
N(2) Co(1) N(5) 87.8(3) . . . yes
N(3) Co(1) N(4) 90.2(2) . . . yes
N(3) Co(1) N(5) 90.1(3) . . . yes
N(4) Co(1) N(5) 88.2(3) . . . yes
Co(1) P(1) C(45) 107.2(2) . . . yes
Co(1) P(1) C(51) 118.8(3) . . . yes
Co(1) P(1) C(57) 120.4(2) . . . yes
C(45) P(1) C(51) 106.8(3) . . . yes
C(45) P(1) C(57) 106.4(4) . . . yes
C(51) P(1) C(57) 96.0(3) . . . yes
Co(1) N(1) C(1) 124.7(5) . . . yes
Co(1) N(1) C(4) 128.3(5) . . . yes
C(1) N(1) C(4) 107.0(6) . . . yes
Co(1) N(2) C(6) 128.4(5) . . . yes
Co(1) N(2) C(9) 126.0(5) . . . yes
C(6) N(2) C(9) 105.6(6) . . . yes
Co(1) N(3) C(11) 127.0(5) . . . yes
Co(1) N(3) C(14) 126.3(5) . . . yes
C(11) N(3) C(14) 106.6(6) . . . yes
Co(1) N(4) C(16) 127.5(5) . . . yes
Co(1) N(4) C(19) 126.2(5) . . . yes
C(16) N(4) C(19) 106.3(6) . . . yes
Co(1) N(5) O(1) 119.0(5) . . . yes
Co(1) N(5) O(2) 117.0(6) . . . yes
O(1) N(5) O(2) 124.0(7) . . . yes
N(1) C(1) C(2) 108.7(7) . . . yes
N(1) C(1) C(20) 126.0(7) . . . yes
C(2) C(1) C(20) 125.1(7) . . . yes
C(1) C(2) C(3) 108.5(7) . . . yes
C(2) C(3) C(4) 107.0(7) . . . yes
N(1) C(4) C(3) 108.5(7) . . . yes
N(1) C(4) C(5) 124.7(7) . . . yes
C(3) C(4) C(5) 126.0(8) . . . yes
C(4) C(5) C(6) 122.2(7) . . . yes
C(4) C(5) C(21) 118.5(7) . . . yes
C(6) C(5) C(21) 118.9(7) . . . yes
N(2) C(6) C(5) 124.2(7) . . . yes
N(2) C(6) C(7) 109.6(7) . . . yes
C(5) C(6) C(7) 126.1(7) . . . yes
C(6) C(7) C(8) 107.4(8) . . . yes
C(7) C(8) C(9) 107.3(8) . . . yes
N(2) C(9) C(8) 109.9(7) . . . yes
N(2) C(9) C(10) 124.4(7) . . . yes
C(8) C(9) C(10) 125.4(7) . . . yes
C(9) C(10) C(11) 123.6(7) . . . yes
C(9) C(10) C(27) 117.9(7) . . . yes
C(11) C(10) C(27) 118.5(7) . . . yes
N(3) C(11) C(10) 124.8(7) . . . yes
N(3) C(11) C(12) 109.7(6) . . . yes
C(10) C(11) C(12) 125.1(7) . . . yes
C(11) C(12) C(13) 107.4(7) . . . yes
C(12) C(13) C(14) 106.3(7) . . . yes
N(3) C(14) C(13) 109.9(7) . . . yes
N(3) C(14) C(15) 125.6(7) . . . yes
C(13) C(14) C(15) 123.9(7) . . . yes
C(14) C(15) C(16) 121.3(7) . . . yes
C(14) C(15) C(33) 118.0(7) . . . yes
C(16) C(15) C(33) 120.6(7) . . . yes
N(4) C(16) C(15) 124.7(7) . . . yes
N(4) C(16) C(17) 109.1(7) . . . yes
C(15) C(16) C(17) 125.7(7) . . . yes
C(16) C(17) C(18) 106.2(7) . . . yes
C(17) C(18) C(19) 108.3(8) . . . yes
N(4) C(19) C(18) 109.8(7) . . . yes
N(4) C(19) C(20) 125.0(7) . . . yes
C(18) C(19) C(20) 124.5(8) . . . yes
C(1) C(20) C(19) 122.0(7) . . . yes
C(1) C(20) C(39) 119.0(7) . . . yes
C(19) C(20) C(39) 118.9(7) . . . yes
C(5) C(21) C(22) 117.7(7) . . . yes
C(5) C(21) C(26) 125.2(7) . . . yes
C(22) C(21) C(26) 117.0(7) . . . yes
C(21) C(22) C(23) 120.3(8) . . . yes
C(22) C(23) C(24) 121.4(8) . . . yes
C(23) C(24) C(25) 118.4(8) . . . yes
C(24) C(25) C(26) 120.9(8) . . . yes
C(21) C(26) C(25) 122.0(8) . . . yes
C(10) C(27) C(28) 118.4(7) . . . yes
C(10) C(27) C(32) 123.6(7) . . . yes
C(28) C(27) C(32) 118.0(8) . . . yes
C(27) C(28) C(29) 119.8(9) . . . yes
C(28) C(29) C(30) 122.0(10) . . . yes
C(29) C(30) C(31) 118.9(9) . . . yes
C(30) C(31) C(32) 121.0(9) . . . yes
C(27) C(32) C(31) 120.3(9) . . . yes
C(15) C(33) C(34) 124.3(8) . . . yes
C(15) C(33) C(38) 118.4(7) . . . yes
C(34) C(33) C(38) 117.2(8) . . . yes
C(33) C(34) C(35) 121.3(9) . . . yes
C(34) C(35) C(36) 121(1) . . . yes
C(35) C(36) C(37) 118(1) . . . yes
C(36) C(37) C(38) 121(1) . . . yes
C(33) C(38) C(37) 120.3(9) . . . yes
C(20) C(39) C(40) 120.3(8) . . . yes
C(20) C(39) C(44) 122.2(8) . . . yes
C(40) C(39) C(44) 117.5(9) . . . yes
C(39) C(40) C(41) 119.5(10) . . . yes
C(40) C(41) C(42) 123(1) . . . yes
C(41) C(42) C(43) 117(1) . . . yes
C(42) C(43) C(44) 121(1) . . . yes
C(39) C(44) C(43) 120(1) . . . yes
P(1) C(45) C(46) 122.1(6) . . . yes
P(1) C(45) C(50) 120.3(6) . . . yes
C(46) C(45) C(50) 116.9(8) . . . yes
C(45) C(46) C(47) 121.7(9) . . . yes
C(46) C(47) C(48) 119.0(9) . . . yes
C(47) C(48) C(49) 122.1(9) . . . yes
C(48) C(49) C(50) 118.8(9) . . . yes
C(45) C(50) C(49) 121.3(9) . . . yes
P(1) C(51) C(52) 122.8(7) . . . yes
P(1) C(51) C(56) 118.5(6) . . . yes
C(52) C(51) C(56) 118.3(8) . . . yes
C(51) C(52) C(53) 119.1(10) . . . yes
C(52) C(53) C(54) 121.5(9) . . . yes
C(53) C(54) C(55) 119.1(9) . . . yes
C(54) C(55) C(56) 122(1) . . . yes
C(51) C(56) C(55) 119.4(9) . . . yes
P(1) C(57) C(58) 119.4(6) . . . yes
P(1) C(57) C(62) 121.1(7) . . . yes
C(58) C(57) C(62) 118.7(8) . . . yes
C(57) C(58) C(59) 119.4(9) . . . yes
C(58) C(59) C(60) 121(1) . . . yes
C(59) C(60) C(61) 120.3(10) . . . yes
C(60) C(61) C(62) 120.4(10) . . . yes
C(57) C(62) C(61) 120.1(10) . . . yes
Cl(1) C(63) Cl(2) 111.6(6) . . . yes
Cl(1) C(63) Cl(3) 110.0(5) . . . yes
Cl(2) C(63) Cl(3) 109.7(5) . . . yes

loop_
_geom_bond_atom_site_label_1
_geom_bond_atom_site_label_2
_geom_bond_distance
_geom_bond_site_symmetry_1
_geom_bond_site_symmetry_2
_geom_bond_publ_flag
Co(1) P(1) 2.424(2) . . yes
Co(1) N(1) 1.949(6) . . yes
Co(1) N(2) 1.968(6) . . yes
Co(1) N(3) 1.936(6) . . yes
Co(1) N(4) 1.918(6) . . yes
Co(1) N(5) 2.000(7) . . yes
Cl(1) C(63) 1.72(1) . . yes
Cl(2) C(63) 1.75(1) . . yes
Cl(3) C(63) 1.771(9) . . yes
P(1) C(45) 1.812(8) . . yes
P(1) C(51) 1.826(8) . . yes
P(1) C(57) 1.838(8) . . yes
O(1) N(5) 1.212(8) . . yes
O(2) N(5) 1.210(9) . . yes
N(1) C(1) 1.375(9) . . yes
N(1) C(4) 1.386(9) . . yes
N(2) C(6) 1.373(9) . . yes
N(2) C(9) 1.391(9) . . yes
N(3) C(11) 1.367(9) . . yes
N(3) C(14) 1.372(9) . . yes
N(4) C(16) 1.379(9) . . yes
N(4) C(19) 1.362(10) . . yes
C(1) C(2) 1.43(1) . . yes
C(1) C(20) 1.38(1) . . yes
C(2) C(3) 1.34(1) . . yes
C(3) C(4) 1.44(1) . . yes
C(4) C(5) 1.37(1) . . yes
C(5) C(6) 1.40(1) . . yes
C(5) C(21) 1.51(1) . . yes
C(6) C(7) 1.43(1) . . yes
C(7) C(8) 1.35(1) . . yes
C(8) C(9) 1.42(1) . . yes
C(9) C(10) 1.39(1) . . yes
C(10) C(11) 1.40(1) . . yes
C(10) C(27) 1.498(10) . . yes
C(11) C(12) 1.44(1) . . yes
C(12) C(13) 1.36(1) . . yes
C(13) C(14) 1.44(1) . . yes
C(14) C(15) 1.40(1) . . yes
C(15) C(16) 1.39(1) . . yes
C(15) C(33) 1.48(1) . . yes
C(16) C(17) 1.44(1) . . yes
C(17) C(18) 1.34(1) . . yes
C(18) C(19) 1.41(1) . . yes
C(19) C(20) 1.41(1) . . yes
C(20) C(39) 1.48(1) . . yes
C(21) C(22) 1.43(1) . . yes
C(21) C(26) 1.38(1) . . yes
C(22) C(23) 1.36(1) . . yes
C(23) C(24) 1.37(1) . . yes
C(24) C(25) 1.39(1) . . yes
C(25) C(26) 1.35(1) . . yes
C(27) C(28) 1.40(1) . . yes
C(27) C(32) 1.38(1) . . yes
C(28) C(29) 1.36(1) . . yes
C(29) C(30) 1.35(1) . . yes
C(30) C(31) 1.36(1) . . yes
C(31) C(32) 1.38(1) . . yes
C(33) C(34) 1.37(1) . . yes
C(33) C(38) 1.40(1) . . yes
C(34) C(35) 1.40(1) . . yes
C(35) C(36) 1.36(2) . . yes
C(36) C(37) 1.36(2) . . yes
C(37) C(38) 1.39(1) . . yes
C(39) C(40) 1.37(1) . . yes
C(39) C(44) 1.39(1) . . yes
C(40) C(41) 1.38(1) . . yes
C(41) C(42) 1.34(2) . . yes
C(42) C(43) 1.34(2) . . yes
C(43) C(44) 1.37(1) . . yes
C(45) C(46) 1.39(1) . . yes
C(45) C(50) 1.41(1) . . yes
C(46) C(47) 1.39(1) . . yes
C(47) C(48) 1.35(1) . . yes
C(48) C(49) 1.37(1) . . yes
C(49) C(50) 1.39(1) . . yes
C(51) C(52) 1.42(1) . . yes
C(51) C(56) 1.39(1) . . yes
C(52) C(53) 1.38(2) . . yes
C(53) C(54) 1.36(2) . . yes
C(54) C(55) 1.35(2) . . yes
C(55) C(56) 1.37(1) . . yes
C(57) C(58) 1.37(1) . . yes
C(57) C(62) 1.41(1) . . yes
C(58) C(59) 1.41(1) . . yes
C(59) C(60) 1.35(2) . . yes
C(60) C(61) 1.36(2) . . yes
C(61) C(62) 1.39(1) . . yes

loop_
_geom_contact_atom_site_label_1
_geom_contact_atom_site_label_2
_geom_contact_distance
_geom_contact_site_symmetry_1
_geom_contact_site_symmetry_2
_geom_contact_publ_flag
Cl(1) C(12) 3.529(9) . 4_565 ?
Cl(1) C(2) 3.582(8) . . ?
Cl(2) O(1) 3.373(8) . . ?
Cl(2) C(26) 3.487(9) . . ?
Cl(2) C(5) 3.498(9) . . ?
Cl(2) C(4) 3.517(9) . . ?
Cl(2) C(3) 3.566(9) . . ?
Cl(3) C(22) 3.518(9) . 1_565 ?
O(1) C(63) 3.12(1) . . ?
O(1) C(52) 3.37(1) . 1_565 ?
O(2) C(62) 3.39(1) . 1_565 ?
C(12) C(61) 3.56(1) . 1_565 ?
C(49) C(63) 3.58(1) . 1_545 ?

loop_
_geom_torsion_atom_site_label_1
_geom_torsion_atom_site_label_2
_geom_torsion_atom_site_label_3
_geom_torsion_atom_site_label_4
_geom_torsion
_geom_torsion_site_symmetry_1
_geom_torsion_site_symmetry_2
_geom_torsion_site_symmetry_3
_geom_torsion_site_symmetry_4
_geom_torsion_publ_flag
Co(1) P(1) C(45) C(46) -90.0(7) . . . . yes
Co(1) P(1) C(45) C(50) 80.7(6) . . . . yes
Co(1) P(1) C(51) C(52) -138.3(6) . . . . yes
Co(1) P(1) C(51) C(56) 49.2(7) . . . . yes
Co(1) P(1) C(57) C(58) -44.0(8) . . . . yes
Co(1) P(1) C(57) C(62) 146.1(6) . . . . yes
Co(1) N(1) C(1) C(2) 177.4(5) . . . . yes
Co(1) N(1) C(1) C(20) -6(1) . . . . yes
Co(1) N(1) C(4) C(3) 179.6(5) . . . . yes
Co(1) N(1) C(4) C(5) -9(1) . . . . yes
Co(1) N(2) C(6) C(5) 4(1) . . . . yes
Co(1) N(2) C(6) C(7) -177.1(5) . . . . yes
Co(1) N(2) C(9) C(8) 179.7(5) . . . . yes
Co(1) N(2) C(9) C(10) 5(1) . . . . yes
Co(1) N(3) C(11) C(10) -11(1) . . . . yes
Co(1) N(3) C(11) C(12) 175.8(5) . . . . yes
Co(1) N(3) C(14) C(13) -177.3(5) . . . . yes
Co(1) N(3) C(14) C(15) -5(1) . . . . yes
Co(1) N(4) C(16) C(15) 7(1) . . . . yes
Co(1) N(4) C(16) C(17) -179.9(5) . . . . yes
Co(1) N(4) C(19) C(18) -177.4(5) . . . . yes
Co(1) N(4) C(19) C(20) 11(1) . . . . yes
P(1) Co(1) N(1) C(1) 107.1(5) . . . . yes
P(1) Co(1) N(1) C(4) -76.8(6) . . . . yes
P(1) Co(1) N(2) C(6) 70.5(6) . . . . yes
P(1) Co(1) N(2) C(9) -110.1(6) . . . . yes
P(1) Co(1) N(3) C(11) 114.9(6) . . . . yes
P(1) Co(1) N(3) C(14) -70.4(6) . . . . yes
P(1) Co(1) N(4) C(16) 74.8(6) . . . . yes
P(1) Co(1) N(4) C(19) -108.2(6) . . . . yes
P(1) Co(1) N(5) O(1) -83(2) . . . . yes
P(1) Co(1) N(5) O(2) 97(2) . . . . yes
P(1) C(45) C(46) C(47) 175.0(7) . . . . yes
P(1) C(45) C(50) C(49) -174.9(7) . . . . yes
P(1) C(51) C(52) C(53) -173.4(8) . . . . yes
P(1) C(51) C(56) C(55) 175.7(8) . . . . yes
P(1) C(57) C(58) C(59) -174.2(8) . . . . yes
P(1) C(57) C(62) C(61) 173.8(8) . . . . yes
O(1) N(5) Co(1) N(1) -37.6(6) . . . . yes
O(1) N(5) Co(1) N(2) 50.4(6) . . . . yes
O(1) N(5) Co(1) N(3) 140.8(6) . . . . yes
O(1) N(5) Co(1) N(4) -128.9(6) . . . . yes
O(2) N(5) Co(1) N(1) 144.1(6) . . . . yes
O(2) N(5) Co(1) N(2) -128.0(6) . . . . yes
O(2) N(5) Co(1) N(3) -37.6(6) . . . . yes
O(2) N(5) Co(1) N(4) 52.7(6) . . . . yes
N(1) Co(1) P(1) C(45) -52.2(3) . . . . yes
N(1) Co(1) P(1) C(51) 68.7(3) . . . . yes
N(1) Co(1) P(1) C(57) -173.8(4) . . . . yes
N(1) Co(1) N(2) C(6) -16.3(6) . . . . yes
N(1) Co(1) N(2) C(9) 163.1(6) . . . . yes
N(1) Co(1) N(3) C(11) 9(8) . . . . yes
N(1) Co(1) N(3) C(14) -176(8) . . . . yes
N(1) Co(1) N(4) C(16) 161.7(6) . . . . yes
N(1) Co(1) N(4) C(19) -21.2(6) . . . . yes
N(1) C(1) C(2) C(3) 3.0(9) . . . . yes
N(1) C(1) C(20) C(19) -11(1) . . . . yes
N(1) C(1) C(20) C(39) 169.9(7) . . . . yes
N(1) C(4) C(3) C(2) 5.6(9) . . . . yes
N(1) C(4) C(5) C(6) -10(1) . . . . yes
N(1) C(4) C(5) C(21) 177.0(7) . . . . yes
N(2) Co(1) P(1) C(45) -139.9(3) . . . . yes
N(2) Co(1) P(1) C(51) -18.9(3) . . . . yes
N(2) Co(1) P(1) C(57) 98.5(4) . . . . yes
N(2) Co(1) N(1) C(1) -157.2(6) . . . . yes
N(2) Co(1) N(1) C(4) 19.0(6) . . . . yes
N(2) Co(1) N(3) C(11) 19.2(6) . . . . yes
N(2) Co(1) N(3) C(14) -166.1(6) . . . . yes
N(2) Co(1) N(4) C(16) -118(3) . . . . yes
N(2) Co(1) N(4) C(19) 58(4) . . . . yes
N(2) C(6) C(5) C(4) 13(1) . . . . yes
N(2) C(6) C(5) C(21) -174.2(7) . . . . yes
N(2) C(6) C(7) C(8) -4.9(10) . . . . yes
N(2) C(9) C(8) C(7) -2(1) . . . . yes
N(2) C(9) C(10) C(11) 9(1) . . . . yes
N(2) C(9) C(10) C(27) -174.1(7) . . . . yes
N(3) Co(1) P(1) C(45) 129.4(3) . . . . yes
N(3) Co(1) P(1) C(51) -109.7(3) . . . . yes
N(3) Co(1) P(1) C(57) 7.8(4) . . . . yes
N(3) Co(1) N(1) C(1) -147(8) . . . . yes
N(3) Co(1) N(1) C(4) 29(8) . . . . yes
N(3) Co(1) N(2) C(6) 164.0(6) . . . . yes
N(3) Co(1) N(2) C(9) -16.6(6) . . . . yes
N(3) Co(1) N(4) C(16) -18.7(6) . . . . yes
N(3) Co(1) N(4) C(19) 158.4(6) . . . . yes
N(3) C(11) C(10) C(9) -7(1) . . . . yes
N(3) C(11) C(10) C(27) 176.6(7) . . . . yes
N(3) C(11) C(12) C(13) 1.3(9) . . . . yes
N(3) C(14) C(13) C(12) 2.6(9) . . . . yes
N(3) C(14) C(15) C(16) -12(1) . . . . yes
N(3) C(14) C(15) C(33) 171.2(7) . . . . yes
N(4) Co(1) P(1) C(45) 39.2(3) . . . . yes
N(4) Co(1) P(1) C(51) 160.2(3) . . . . yes
N(4) Co(1) P(1) C(57) -82.4(4) . . . . yes
N(4) Co(1) N(1) C(1) 18.9(6) . . . . yes
N(4) Co(1) N(1) C(4) -165.0(6) . . . . yes
N(4) Co(1) N(2) C(6) -96(3) . . . . yes
N(4) Co(1) N(2) C(9) 82(3) . . . . yes
N(4) Co(1) N(3) C(11) -156.8(6) . . . . yes
N(4) Co(1) N(3) C(14) 17.9(6) . . . . yes
N(4) C(16) C(15) C(14) 12(1) . . . . yes
N(4) C(16) C(15) C(33) -171.9(7) . . . . yes
N(4) C(16) C(17) C(18) -4.4(9) . . . . yes
N(4) C(19) C(18) C(17) -3.0(10) . . . . yes
N(4) C(19) C(20) C(1) 8(1) . . . . yes
N(4) C(19) C(20) C(39) -172.2(7) . . . . yes
N(5) Co(1) P(1) C(45) -6(2) . . . . yes
N(5) Co(1) P(1) C(51) 114(2) . . . . yes
N(5) Co(1) P(1) C(57) -127(2) . . . . yes
N(5) Co(1) N(1) C(1) -69.3(6) . . . . yes
N(5) Co(1) N(1) C(4) 106.8(6) . . . . yes
N(5) Co(1) N(2) C(6) -105.9(6) . . . . yes
N(5) Co(1) N(2) C(9) 73.5(6) . . . . yes
N(5) Co(1) N(3) C(11) -68.6(6) . . . . yes
N(5) Co(1) N(3) C(14) 106.1(6) . . . . yes
N(5) Co(1) N(4) C(16) -108.8(6) . . . . yes
N(5) Co(1) N(4) C(19) 68.3(6) . . . . yes
C(1) N(1) C(4) C(3) -3.7(8) . . . . yes
C(1) N(1) C(4) C(5) 167.0(8) . . . . yes
C(1) C(2) C(3) C(4) -5.1(9) . . . . yes
C(1) C(20) C(19) C(18) -161.1(7) . . . . yes
C(1) C(20) C(39) C(40) -97(1) . . . . yes
C(1) C(20) C(39) C(44) 83(1) . . . . yes
C(2) C(1) N(1) C(4) 0.5(8) . . . . yes
C(2) C(1) C(20) C(19) 164.1(7) . . . . yes
C(2) C(1) C(20) C(39) -14(1) . . . . yes
C(2) C(3) C(4) C(5) -164.9(8) . . . . yes
C(3) C(2) C(1) C(20) -172.9(7) . . . . yes
C(3) C(4) C(5) C(6) 158.4(8) . . . . yes
C(3) C(4) C(5) C(21) -14(1) . . . . yes
C(4) N(1) C(1) C(20) 176.4(7) . . . . yes
C(4) C(5) C(6) C(7) -165.3(8) . . . . yes
C(4) C(5) C(21) C(22) -60(1) . . . . yes
C(4) C(5) C(21) C(26) 115.5(9) . . . . yes
C(5) C(6) N(2) C(9) -175.5(7) . . . . yes
C(5) C(6) C(7) C(8) 173.9(8) . . . . yes
C(5) C(21) C(22) C(23) 176.2(8) . . . . yes
C(5) C(21) C(26) C(25) -177.0(8) . . . . yes
C(6) N(2) C(9) C(8) -0.8(9) . . . . yes
C(6) N(2) C(9) C(10) -174.6(7) . . . . yes
C(6) C(5) C(21) C(22) 126.5(8) . . . . yes
C(6) C(5) C(21) C(26) -57(1) . . . . yes
C(6) C(7) C(8) C(9) 4(1) . . . . yes
C(7) C(6) N(2) C(9) 3.4(8) . . . . yes
C(7) C(6) C(5) C(21) 7(1) . . . . yes
C(7) C(8) C(9) C(10) 171.4(8) . . . . yes
C(8) C(9) C(10) C(11) -163.0(8) . . . . yes
C(8) C(9) C(10) C(27) 13(1) . . . . yes
C(9) C(10) C(11) C(12) 164.6(8) . . . . yes
C(9) C(10) C(27) C(28) 75(1) . . . . yes
C(9) C(10) C(27) C(32) -104.1(10) . . . . yes
C(10) C(11) N(3) C(14) 173.3(7) . . . . yes
C(10) C(11) C(12) C(13) -171.7(8) . . . . yes
C(10) C(27) C(28) C(29) 179.7(9) . . . . yes
C(10) C(27) C(32) C(31) -178.8(9) . . . . yes
C(11) N(3) C(14) C(13) -1.7(8) . . . . yes
C(11) N(3) C(14) C(15) 169.6(7) . . . . yes
C(11) C(10) C(27) C(28) -108.0(9) . . . . yes
C(11) C(10) C(27) C(32) 72(1) . . . . yes
C(11) C(12) C(13) C(14) -2.3(9) . . . . yes
C(12) C(11) N(3) C(14) 0.3(8) . . . . yes
C(12) C(11) C(10) C(27) -11(1) . . . . yes
C(12) C(13) C(14) C(15) -168.9(8) . . . . yes
C(13) C(14) C(15) C(16) 157.2(8) . . . . yes
C(13) C(14) C(15) C(33) -18(1) . . . . yes
C(14) C(15) C(16) C(17) -159.2(8) . . . . yes
C(14) C(15) C(33) C(34) 114(1) . . . . yes
C(14) C(15) C(33) C(38) -67(1) . . . . yes
C(15) C(16) N(4) C(19) -170.2(7) . . . . yes
C(15) C(16) C(17) C(18) 168.2(8) . . . . yes
C(15) C(33) C(34) C(35) -179.1(9) . . . . yes
C(15) C(33) C(38) C(37) 179.1(10) . . . . yes
C(16) N(4) C(19) C(18) 0.2(8) . . . . yes
C(16) N(4) C(19) C(20) -171.0(7) . . . . yes
C(16) C(15) C(33) C(34) -61(1) . . . . yes
C(16) C(15) C(33) C(38) 117.0(9) . . . . yes
C(16) C(17) C(18) C(19) 4.4(10) . . . . yes
C(17) C(16) N(4) C(19) 2.5(8) . . . . yes
C(17) C(16) C(15) C(33) 16(1) . . . . yes
C(17) C(18) C(19) C(20) 168.2(8) . . . . yes
C(18) C(19) C(20) C(39) 17(1) . . . . yes
C(19) C(20) C(39) C(40) 83(1) . . . . yes
C(19) C(20) C(39) C(44) -95(1) . . . . yes
C(20) C(39) C(40) C(41) 177.4(9) . . . . yes
C(20) C(39) C(44) C(43) -178(1) . . . . yes
C(21) C(22) C(23) C(24) 0(1) . . . . yes
C(21) C(26) C(25) C(24) 1(1) . . . . yes
C(22) C(21) C(26) C(25) 0(1) . . . . yes
C(22) C(23) C(24) C(25) 0(1) . . . . yes
C(23) C(22) C(21) C(26) 0(1) . . . . yes
C(23) C(24) C(25) C(26) -1(1) . . . . yes
C(27) C(28) C(29) C(30) 0(1) . . . . yes
C(27) C(32) C(31) C(30) -2(1) . . . . yes
C(28) C(27) C(32) C(31) 1(1) . . . . yes
C(28) C(29) C(30) C(31) -2(1) . . . . yes
C(29) C(28) C(27) C(32) 0(1) . . . . yes
C(29) C(30) C(31) C(32) 3(1) . . . . yes
C(33) C(34) C(35) C(36) 0(1) . . . . yes
C(33) C(38) C(37) C(36) 0(1) . . . . yes
C(34) C(33) C(38) C(37) -2(1) . . . . yes
C(34) C(35) C(36) C(37) -2(1) . . . . yes
C(35) C(34) C(33) C(38) 2(1) . . . . yes
C(35) C(36) C(37) C(38) 2(1) . . . . yes
C(39) C(40) C(41) C(42) 2(1) . . . . yes
C(39) C(44) C(43) C(42) 0(2) . . . . yes
C(40) C(39) C(44) C(43) 2(1) . . . . yes
C(40) C(41) C(42) C(43) 0(1) . . . . yes
C(41) C(40) C(39) C(44) -3(1) . . . . yes
C(41) C(42) C(43) C(44) -1(2) . . . . yes
C(45) P(1) C(51) C(52) -17.2(8) . . . . yes
C(45) P(1) C(51) C(56) 170.3(6) . . . . yes
C(45) P(1) C(57) C(58) -166.0(7) . . . . yes
C(45) P(1) C(57) C(62) 24.1(8) . . . . yes
C(45) C(46) C(47) C(48) 0(1) . . . . yes
C(45) C(50) C(49) C(48) 0(1) . . . . yes
C(46) C(45) P(1) C(51) 141.7(7) . . . . yes
C(46) C(45) P(1) C(57) 40.0(8) . . . . yes
C(46) C(45) C(50) C(49) -3(1) . . . . yes
C(46) C(47) C(48) C(49) -3(1) . . . . yes
C(47) C(46) C(45) C(50) 4(1) . . . . yes
C(47) C(48) C(49) C(50) 4(1) . . . . yes
C(50) C(45) P(1) C(51) -47.6(7) . . . . yes
C(50) C(45) P(1) C(57) -149.3(6) . . . . yes
C(51) P(1) C(57) C(58) 84.5(8) . . . . yes
C(51) P(1) C(57) C(62) -85.4(7) . . . . yes
C(51) C(52) C(53) C(54) 0(1) . . . . yes
C(51) C(56) C(55) C(54) -3(1) . . . . yes
C(52) C(51) P(1) C(57) 92.0(7) . . . . yes
C(52) C(51) C(56) C(55) 2(1) . . . . yes
C(52) C(53) C(54) C(55) 0(1) . . . . yes
C(53) C(52) C(51) C(56) 0(1) . . . . yes
C(53) C(54) C(55) C(56) 1(1) . . . . yes
C(56) C(51) P(1) C(57) -80.5(7) . . . . yes
C(57) C(58) C(59) C(60) 3(1) . . . . yes
C(57) C(62) C(61) C(60) -2(1) . . . . yes
C(58) C(57) C(62) C(61) 3(1) . . . . yes
C(58) C(59) C(60) C(61) -1(2) . . . . yes
C(59) C(58) C(57) C(62) -4(1) . . . . yes
C(59) C(60) C(61) C(62) 1(1) . . . . yes
C(59) C(60) C(61) C(62) 1(1) . . . . yes
